data_1563584
loop_
_publ_author_name
'Gao, Yuanzhe'
'Xu, Yanqing'
'Han, Zhangang'
'Li, Chunhong'
'Cui, Fengyun'
'Chi, Yingnan'
'Hu, Changwen'

_publ_section_title
;
 Syntheses, structures and properties of 3D inorganic--organic hybrid
 frameworks constructed from lanthanide polymer and Keggin-type
 tungstosilicate
;
_journal_issue 5
_journal_name_full 'Journal of Solid State Chemistry'
_journal_page_first 1000
_journal_page_last 1006
_journal_paper_doi 10.1016/j.jssc.2010.03.006
_journal_volume 183
_journal_year 2010
_chemical_formula_moiety 'C28 H48 N4 La4 O74 Si W12'
_chemical_formula_sum 'C28 H48 La4 N4 O74 Si W12'
_chemical_formula_weight 4414.45
_space_group_IT_number 88
_space_group_name_Hall '-I 4ad'
_space_group_name_H-M_alt 'I 41/a :2'
_symmetry_cell_setting tetragonal
_symmetry_space_group_name_Hall '-I 4ad'
_symmetry_space_group_name_H-M 'I 41/a :2'
_atom_sites_solution_hydrogens geom
_atom_sites_solution_primary direct
_atom_sites_solution_secondary difmap
_audit_creation_method SHELXL-97
_cell_angle_alpha 90.00
_cell_angle_beta 90.00
_cell_angle_gamma 90.00
_cell_formula_units_Z 4
_cell_length_a 21.8937(19)
_cell_length_b 21.8937(19)
_cell_length_c 16.7687(15)
_cell_measurement_reflns_used 3538
_cell_measurement_temperature 298(2)
_cell_measurement_theta_max 25.02
_cell_measurement_theta_min 1.53
_cell_volume 8037.8(12)
_computing_cell_refinement 'Bruker SMART'
_computing_data_collection 'Bruker SMART'
_computing_data_reduction 'Bruker SAINT'
_computing_molecular_graphics 'Bruker SHELXTL'
_computing_publication_material 'Bruker SHELXTL'
_computing_structure_refinement 'SHELXL-97 (Sheldrick, 1997)'
_computing_structure_solution 'SHELXS-97 (Sheldrick, 1990)'
_diffrn_ambient_temperature 298(2)
_diffrn_measured_fraction_theta_full 1.000
_diffrn_measured_fraction_theta_max 1.000
_diffrn_measurement_device_type 'CCD area detector'
_diffrn_measurement_method 'phi and omega scans'
_diffrn_radiation_monochromator graphite
_diffrn_radiation_source 'fine-focus sealed tube'
_diffrn_radiation_type MoK\a
_diffrn_radiation_wavelength 0.71073
_diffrn_reflns_av_R_equivalents 0.0966
_diffrn_reflns_av_sigmaI/netI 0.0566
_diffrn_reflns_limit_h_max 26
_diffrn_reflns_limit_h_min -25
_diffrn_reflns_limit_k_max 15
_diffrn_reflns_limit_k_min -26
_diffrn_reflns_limit_l_max 19
_diffrn_reflns_limit_l_min -19
_diffrn_reflns_number 18968
_diffrn_reflns_theta_full 25.02
_diffrn_reflns_theta_max 25.02
_diffrn_reflns_theta_min 1.53
_exptl_absorpt_coefficient_mu 19.306
_exptl_absorpt_correction_T_max 0.059
_exptl_absorpt_correction_T_min 0.020
_exptl_absorpt_correction_type multi-scan
_exptl_absorpt_process_details sadabs
_exptl_crystal_colour orange
_exptl_crystal_density_diffrn 3.645
_exptl_crystal_density_method 'not measured'
_exptl_crystal_description bar
_exptl_crystal_F_000 7848
_exptl_crystal_size_max 0.29
_exptl_crystal_size_mid 0.18
_exptl_crystal_size_min 0.15
_refine_diff_density_max 1.917
_refine_diff_density_min -1.832
_refine_diff_density_rms 0.287
_refine_ls_extinction_method none
_refine_ls_goodness_of_fit_ref 1.141
_refine_ls_hydrogen_treatment constr
_refine_ls_matrix_type full
_refine_ls_number_parameters 269
_refine_ls_number_reflns 3537
_refine_ls_number_restraints 0
_refine_ls_restrained_S_all 1.141
_refine_ls_R_factor_all 0.0552
_refine_ls_R_factor_gt 0.0359
_refine_ls_shift/su_max 0.001
_refine_ls_shift/su_mean 0.000
_refine_ls_structure_factor_coef Fsqd
_refine_ls_weighting_details 'calc w=1/[\s^2^(Fo^2^)+(0.0310P)^2^+184.3542P] where P=(Fo^2^+2Fc^2^)/3'
_refine_ls_weighting_scheme calc
_refine_ls_wR_factor_gt 0.0837
_refine_ls_wR_factor_ref 0.0997
_reflns_number_gt 2798
_reflns_number_total 3537
_reflns_threshold_expression >2sigma(I)
_cod_data_source_file JSSC-2010-183-1000.cif
_cod_data_source_block compound2b
_cod_depositor_comments
;
The following automatic conversions were performed:

data item '_symmetry_cell_setting' value 'Tetragonal' was changed to
'tetragonal' in accordance with the built-in table derived from the
CIF Core dictionary named 'cif_core.dic' version 2.4.5 last updated
on 2014-11-21.

Automatic conversion script
Id: cif_fix_values 8369 2020-08-20 11:38:08Z andrius 
;
_cod_original_sg_symbol_H-M I4(1)/a
_cod_database_code 1563584

loop_
_symmetry_equiv_pos_as_xyz
'x, y, z'
'-y+3/4, x+1/4, z+1/4'
'-x, -y+1/2, z'
'y+1/4, -x+1/4, z+1/4'
'x+1/2, y+1/2, z+1/2'
'-y+5/4, x+3/4, z+3/4'
'-x+1/2, -y+1, z+1/2'
'y+3/4, -x+3/4, z+3/4'
'-x, -y, -z'
'y-3/4, -x-1/4, -z-1/4'
'x, y-1/2, -z'
'-y-1/4, x-1/4, -z-1/4'
'-x+1/2, -y+1/2, -z+1/2'
'y-1/4, -x+1/4, -z+1/4'
'x+1/2, y, -z+1/2'
'-y+1/4, x+1/4, -z+1/4'

loop_
_atom_site_label
_atom_site_type_symbol
_atom_site_fract_x
_atom_site_fract_y
_atom_site_fract_z
_atom_site_U_iso_or_equiv
_atom_site_adp_type
_atom_site_occupancy
_atom_site_symmetry_multiplicity
_atom_site_calc_flag
_atom_site_refinement_flags
_atom_site_disorder_assembly
_atom_site_disorder_group
W1 W 0.89263(2) 0.78606(2) 0.72645(3) 0.02297(15) Uani 1 1 d . . .
W2 W 0.85251(2) 0.68487(2) 0.86695(3) 0.02158(15) Uani 1 1 d . . .
W3 W 0.95314(2) 0.64486(2) 0.72698(3) 0.02356(15) Uani 1 1 d . . .
Si1 Si 1.0000 0.7500 0.8750 0.0084(12) Uani 1 4 d S . .
La1 La 0.82020(3) 0.35795(3) 0.63752(4) 0.02133(18) Uani 1 1 d . . .
N1 N 0.8329(4) 0.6129(4) 0.5150(6) 0.021(2) Uani 1 1 d . . .
O1 O 0.9452(3) 0.7255(3) 0.8191(4) 0.0180(17) Uani 1 1 d . . .
O2 O 0.9052(3) 0.6427(3) 0.9413(5) 0.0229(18) Uani 1 1 d . . .
O3 O 0.8312(4) 0.7415(4) 0.7840(5) 0.0252(19) Uani 1 1 d . . .
O4 O 0.9116(3) 0.7105(4) 0.6729(5) 0.0251(19) Uani 1 1 d . . .
O5 O 0.9716(3) 0.8157(4) 0.6995(5) 0.0247(19) Uani 1 1 d . . .
O6 O 0.8491(4) 0.8213(4) 0.6559(5) 0.035(2) Uani 1 1 d . . .
O7 O 0.8799(4) 0.6307(4) 0.7852(5) 0.0264(19) Uani 1 1 d . . .
O8 O 0.8565(3) 0.7521(3) 0.9414(5) 0.0237(19) Uani 1 1 d . . .
O9 O 0.7836(4) 0.6535(4) 0.8901(5) 0.034(2) Uani 1 1 d . . .
O10 O 0.9478(4) 0.5892(4) 0.6573(5) 0.033(2) Uani 1 1 d . . .
O11 O 0.8193(4) 0.4712(4) 0.6127(5) 0.031(2) Uani 1 1 d . . .
O12 O 0.8610(4) 0.4974(4) 0.4959(5) 0.030(2) Uani 1 1 d . . .
O13 O 0.8665(4) 0.6822(4) 0.3942(5) 0.034(2) Uani 1 1 d . . .
O14 O 0.8253(4) 0.7647(4) 0.4502(5) 0.038(2) Uani 1 1 d . . .
O15 O 0.8569(2) 0.3762(2) 0.4966(3) 0.048(3) Uani 1 1 d . . .
H15B H 0.8307 0.3916 0.4649 0.058 Uiso 1 1 d R . .
H15A H 0.8880 0.3948 0.4882 0.058 Uiso 1 1 d R . .
O16 O 0.7215(2) 0.3834(2) 0.5568(3) 0.056(3) Uani 1 1 d R . .
H16A H 0.7254 0.4206 0.5396 0.067 Uiso 1 1 d R . .
H16B H 0.7323 0.3607 0.5178 0.067 Uiso 1 1 d R . .
O17 O 0.7366(2) 0.2771(2) 0.6726(3) 0.058(3) Uani 1 1 d R . .
H17A H 0.7281 0.2463 0.6447 0.070 Uiso 1 1 d R . .
H17B H 0.7042 0.2847 0.6924 0.070 Uiso 1 1 d R . .
O18 O 0.8732(2) 0.2707(2) 0.7183(3) 0.052(3) Uani 1 1 d R . .
H18B H 0.8620 0.2377 0.6922 0.062 Uiso 1 1 d R . .
H18A H 0.9036 0.2573 0.7555 0.062 Uiso 1 1 d R . .
O1W O 1.0000 0.2500 0.7813(12) 0.103(8) Uani 1 2 d S . .
C1 C 0.8329(5) 0.5093(5) 0.5606(7) 0.024(3) Uani 1 1 d . . .
C2 C 0.8153(5) 0.5747(5) 0.5735(7) 0.023(3) Uani 1 1 d . . .
C3 C 0.7825(6) 0.5950(6) 0.6370(7) 0.028(3) Uani 1 1 d . . .
H3 H 0.7709 0.5679 0.6770 0.033 Uiso 1 1 calc R . .
C4 C 0.7664(6) 0.6557(6) 0.6421(8) 0.029(3) Uani 1 1 d . . .
H4 H 0.7441 0.6701 0.6854 0.035 Uiso 1 1 calc R . .
C5 C 0.7842(6) 0.6950(6) 0.5813(8) 0.029(3) Uani 1 1 d . . .
H5 H 0.7739 0.7362 0.5829 0.035 Uiso 1 1 calc R . .
C6 C 0.8172(6) 0.6716(5) 0.5186(7) 0.025(3) Uani 1 1 d . . .
C7 C 0.8379(6) 0.7093(5) 0.4485(8) 0.028(3) Uani 1 1 d . . .

loop_
_atom_site_aniso_label
_atom_site_aniso_U_11
_atom_site_aniso_U_22
_atom_site_aniso_U_33
_atom_site_aniso_U_23
_atom_site_aniso_U_13
_atom_site_aniso_U_12
W1 0.0183(3) 0.0262(3) 0.0243(3) 0.0013(2) -0.0047(2) 0.0042(2)
W2 0.0148(3) 0.0221(3) 0.0278(3) -0.0020(2) 0.0013(2) -0.00251(19)
W3 0.0208(3) 0.0246(3) 0.0253(3) -0.0086(2) -0.0034(2) 0.0023(2)
Si1 0.0058(16) 0.0058(16) 0.014(3) 0.000 0.000 0.000
La1 0.0256(4) 0.0159(4) 0.0225(4) -0.0020(3) -0.0002(3) -0.0042(3)
N1 0.026(5) 0.015(5) 0.022(5) -0.005(4) 0.000(4) -0.005(4)
O1 0.013(4) 0.020(4) 0.021(4) 0.000(3) -0.003(3) 0.000(3)
O2 0.024(4) 0.020(4) 0.025(5) -0.002(4) 0.003(4) -0.006(3)
O3 0.021(4) 0.026(5) 0.029(5) 0.001(4) 0.000(4) 0.000(4)
O4 0.022(4) 0.026(5) 0.027(5) -0.004(4) -0.001(4) 0.005(4)
O5 0.023(4) 0.026(5) 0.025(5) 0.001(4) 0.000(4) 0.000(4)
O6 0.024(5) 0.045(6) 0.035(5) 0.002(4) -0.011(4) 0.007(4)
O7 0.028(5) 0.023(4) 0.029(5) -0.005(4) 0.001(4) 0.000(4)
O8 0.019(4) 0.024(4) 0.029(5) 0.001(4) 0.001(4) 0.004(4)
O9 0.020(5) 0.036(5) 0.044(6) -0.008(4) -0.001(4) -0.008(4)
O10 0.021(4) 0.039(5) 0.037(5) -0.011(4) -0.013(4) -0.001(4)
O11 0.037(5) 0.025(5) 0.031(5) 0.000(4) 0.006(4) 0.001(4)
O12 0.041(5) 0.019(4) 0.030(5) 0.002(4) 0.010(4) 0.004(4)
O13 0.041(6) 0.025(5) 0.036(5) 0.007(4) 0.005(5) 0.001(4)
O14 0.057(6) 0.018(5) 0.037(6) 0.000(4) 0.004(5) -0.001(4)
O15 0.079(8) 0.034(6) 0.031(6) -0.006(4) 0.009(5) -0.004(5)
O16 0.046(6) 0.073(8) 0.048(7) 0.003(6) -0.012(5) -0.009(6)
O17 0.070(8) 0.061(7) 0.044(6) -0.001(6) 0.004(6) -0.040(6)
O18 0.067(7) 0.048(6) 0.041(6) -0.003(5) -0.016(5) 0.005(6)
O1W 0.094(16) 0.15(2) 0.066(14) 0.000 0.000 0.004(14)
C1 0.025(7) 0.020(6) 0.028(7) -0.001(6) 0.005(6) 0.001(5)
C2 0.024(6) 0.017(6) 0.027(7) 0.003(5) 0.003(5) 0.001(5)
C3 0.031(7) 0.021(7) 0.030(7) 0.000(6) 0.002(6) 0.001(6)
C4 0.030(7) 0.024(7) 0.034(8) -0.002(6) 0.006(6) 0.000(6)
C5 0.033(7) 0.020(6) 0.033(7) -0.002(6) 0.002(6) 0.001(5)
C6 0.029(7) 0.018(6) 0.029(7) -0.003(5) -0.003(6) -0.001(5)
C7 0.034(7) 0.017(7) 0.032(7) 0.003(6) -0.002(6) -0.004(6)

loop_
_atom_type_symbol
_atom_type_description
_atom_type_scat_dispersion_real
_atom_type_scat_dispersion_imag
_atom_type_scat_source
C C 0.0033 0.0016 'International Tables Vol C Tables 4.2.6.8 and 6.1.1.4'
H H 0.0000 0.0000 'International Tables Vol C Tables 4.2.6.8 and 6.1.1.4'
N N 0.0061 0.0033 'International Tables Vol C Tables 4.2.6.8 and 6.1.1.4'
O O 0.0106 0.0060 'International Tables Vol C Tables 4.2.6.8 and 6.1.1.4'
W W -0.8490 6.8722 'International Tables Vol C Tables 4.2.6.8 and 6.1.1.4'
Si Si 0.0817 0.0704 'International Tables Vol C Tables 4.2.6.8 and 6.1.1.4'
La La -0.2871 2.4523 'International Tables Vol C Tables 4.2.6.8 and 6.1.1.4'

loop_
_geom_angle_atom_site_label_1
_geom_angle_atom_site_label_2
_geom_angle_atom_site_label_3
_geom_angle
_geom_angle_site_symmetry_1
_geom_angle_site_symmetry_3
O6 W1 O2 101.5(4) . 10_677
O6 W1 O5 100.9(4) . .
O2 W1 O5 86.6(3) 10_677 .
O6 W1 O3 100.7(4) . .
O2 W1 O3 88.8(3) 10_677 .
O5 W1 O3 158.3(3) . .
O6 W1 O4 100.6(4) . .
O2 W1 O4 157.9(3) 10_677 .
O5 W1 O4 89.2(3) . .
O3 W1 O4 87.1(3) . .
O6 W1 O1 172.2(4) . .
O2 W1 O1 84.3(3) 10_677 .
O5 W1 O1 84.5(3) . .
O3 W1 O1 74.0(3) . .
O4 W1 O1 73.6(3) . .
O9 W2 O7 101.0(4) . .
O9 W2 O3 102.1(4) . .
O7 W2 O3 87.5(3) . .
O9 W2 O8 101.6(4) . .
O7 W2 O8 157.4(3) . .
O3 W2 O8 89.3(3) . .
O9 W2 O2 100.9(4) . .
O7 W2 O2 88.8(3) . .
O3 W2 O2 157.0(3) . .
O8 W2 O2 85.4(3) . .
O9 W2 O1 173.2(3) . .
O7 W2 O1 73.7(3) . .
O3 W2 O1 73.7(3) . .
O8 W2 O1 83.9(3) . .
O2 W2 O1 83.5(3) . .
O10 W3 O8 102.5(4) . 12_757
O10 W3 O7 100.3(4) . .
O8 W3 O7 89.6(3) 12_757 .
O10 W3 O5 102.6(4) . 3_765
O8 W3 O5 85.9(3) 12_757 3_765
O7 W3 O5 157.1(3) . 3_765
O10 W3 O4 100.3(4) . .
O8 W3 O4 157.0(3) 12_757 .
O7 W3 O4 88.0(3) . .
O5 W3 O4 87.5(3) 3_765 .
O10 W3 O1 171.4(3) . .
O8 W3 O1 84.0(3) 12_757 .
O7 W3 O1 73.9(3) . .
O5 W3 O1 83.3(3) 3_765 .
O4 W3 O1 73.4(3) . .
O1 Si1 O1 109.0(5) 10_677 12_757
O1 Si1 O1 109.7(3) 10_677 .
O1 Si1 O1 109.7(3) 12_757 .
O1 Si1 O1 109.7(3) 10_677 3_765
O1 Si1 O1 109.7(3) 12_757 3_765
O1 Si1 O1 109.0(5) . 3_765
O12 La1 O11 81.3(3) 4_565 .
O12 La1 O13 121.7(3) 4_565 4_565
O11 La1 O13 78.2(3) . 4_565
O12 La1 O14 132.1(3) 4_565 11_556
O11 La1 O14 134.7(3) . 11_556
O13 La1 O14 99.4(3) 4_565 11_556
O12 La1 O15 146.7(2) 4_565 .
O11 La1 O15 72.0(2) . .
O13 La1 O15 72.4(2) 4_565 .
O14 La1 O15 64.4(2) 11_556 .
O12 La1 O16 78.0(2) 4_565 .
O11 La1 O16 72.4(2) . .
O13 La1 O16 141.5(2) 4_565 .
O14 La1 O16 84.6(2) 11_556 .
O15 La1 O16 75.19(14) . .
O12 La1 O18 96.0(2) 4_565 .
O11 La1 O18 144.1(2) . .
O13 La1 O18 73.0(2) 4_565 .
O14 La1 O18 72.0(2) 11_556 .
O15 La1 O18 117.3(2) . .
O16 La1 O18 142.4(2) . .
O12 La1 O17 64.9(2) 4_565 .
O11 La1 O17 134.4(2) . .
O13 La1 O17 145.4(2) 4_565 .
O14 La1 O17 67.2(2) 11_556 .
O15 La1 O17 122.68(19) . .
O16 La1 O17 71.39(13) . .
O18 La1 O17 72.51(13) . .
O12 La1 N1 60.7(3) 4_565 4_565
O11 La1 N1 69.9(3) . 4_565
O13 La1 N1 61.0(3) 4_565 4_565
O14 La1 N1 147.8(3) 11_556 4_565
O15 La1 N1 124.1(2) . 4_565
O16 La1 N1 127.0(2) . 4_565
O18 La1 N1 77.5(2) . 4_565
O17 La1 N1 113.2(2) . 4_565
C6 N1 C2 119.5(10) . .
C6 N1 La1 119.9(8) . 6_544
C2 N1 La1 120.4(7) . 6_544
Si1 O1 W1 124.1(4) . .
Si1 O1 W3 125.2(4) . .
W1 O1 W3 91.5(3) . .
Si1 O1 W2 124.6(4) . .
W1 O1 W2 90.9(2) . .
W3 O1 W2 90.2(2) . .
W1 O2 W2 151.5(4) 12_757 .
W2 O3 W1 121.4(4) . .
W1 O4 W3 121.5(4) . .
W1 O5 W3 151.5(5) . 3_765
W3 O7 W2 122.1(4) . .
W3 O8 W2 152.5(4) 10_677 .
C1 O11 La1 140.9(8) . .
C1 O12 La1 128.1(7) . 6_544
C7 O13 La1 127.1(7) . 6_544
C7 O14 La1 141.9(9) . 11_566
O11 C1 O12 125.1(11) . .
O11 C1 C2 118.5(11) . .
O12 C1 C2 116.4(10) . .
N1 C2 C3 121.3(11) . .
N1 C2 C1 114.5(10) . .
C3 C2 C1 124.2(11) . .
C2 C3 C4 120.0(12) . .
C3 C4 C5 118.8(12) . .
C6 C5 C4 118.5(11) . .
N1 C6 C5 122.0(11) . .
N1 C6 C7 114.6(11) . .
C5 C6 C7 123.5(11) . .
O14 C7 O13 126.0(12) . .
O14 C7 C6 116.7(12) . .
O13 C7 C6 117.3(10) . .

loop_
_geom_bond_atom_site_label_1
_geom_bond_atom_site_label_2
_geom_bond_distance
_geom_bond_site_symmetry_2
W1 O6 1.704(8) .
W1 O2 1.886(8) 10_677
W1 O5 1.901(8) .
W1 O3 1.922(8) .
W1 O4 1.927(8) .
W1 O1 2.345(7) .
W2 O9 1.703(8) .
W2 O7 1.909(8) .
W2 O3 1.920(8) .
W2 O8 1.932(8) .
W2 O2 1.933(8) .
W2 O1 2.357(7) .
W3 O10 1.693(8) .
W3 O8 1.881(8) 12_757
W3 O7 1.903(8) .
W3 O5 1.917(8) 3_765
W3 O4 1.929(8) .
W3 O1 2.352(7) .
Si1 O1 1.614(7) 10_677
Si1 O1 1.614(7) 12_757
Si1 O1 1.614(7) .
Si1 O1 1.614(7) 3_765
La1 O12 2.512(8) 4_565
La1 O11 2.515(8) .
La1 O13 2.518(9) 4_565
La1 O14 2.519(8) 11_556
La1 O15 2.528(5) .
La1 O16 2.610(5) .
La1 O18 2.614(5) .
La1 O17 2.614(5) .
La1 N1 2.669(9) 4_565
N1 C6 1.332(14) .
N1 C2 1.346(15) .
N1 La1 2.669(9) 6_544
O2 W1 1.886(8) 12_757
O5 W3 1.917(8) 3_765
O8 W3 1.881(8) 10_677
O11 C1 1.244(14) .
O12 C1 1.274(14) .
O12 La1 2.512(8) 6_544
O13 C7 1.253(15) .
O13 La1 2.518(9) 6_544
O14 C7 1.244(14) .
O14 La1 2.519(8) 11_566
C1 C2 1.497(16) .
C2 C3 1.358(16) .
C3 C4 1.376(17) .
C4 C5 1.390(17) .
C5 C6 1.374(17) .
C6 C7 1.506(17) .
